data_7210904
loop_
_publ_author_name
'Sengupta, Satirtha'
'Ganguly, Sumi'
'Goswami, Arijit'
'Sukul, Pradip K.'
'Mondal, Raju'

_publ_section_title
;
 Identification of a robust and reproducible noncluster-type SBU: effect
 of coexistent groups on network topologies, helicity, and properties
;
_journal_issue 41
_journal_name_full CrystEngComm
_journal_page_first 8353
_journal_paper_doi 10.1039/c3ce40904j
_journal_volume 15
_journal_year 2013
_chemical_formula_sum 'C25 H27 N4 O6 Zn'
_chemical_formula_weight 544.88
_chemical_name_systematic
; 
 ? 
;
_space_group_IT_number 15
_symmetry_cell_setting monoclinic
_symmetry_space_group_name_Hall '-C 2yc'
_symmetry_space_group_name_H-M 'C 1 2/c 1'
_atom_sites_solution_hydrogens geom
_atom_sites_solution_primary direct
_atom_sites_solution_secondary difmap
_audit_creation_method SHELXL-97
_cell_angle_alpha 90.00
_cell_angle_beta 99.9050(10)
_cell_angle_gamma 90.00
_cell_formula_units_Z 8
_cell_length_a 14.8499(6)
_cell_length_b 9.3390(4)
_cell_length_c 35.7679(15)
_cell_measurement_reflns_used 6703
_cell_measurement_temperature 120(2)
_cell_measurement_theta_max 28.12
_cell_measurement_theta_min 2.58
_cell_volume 4886.5(4)
_computing_cell_refinement 'Bruker APEX-2'
_computing_data_collection 'Bruker APEX-2'
_computing_data_reduction 'Bruker SHELXTL'
_computing_molecular_graphics 'Bruker SHELXTL'
_computing_publication_material 'Bruker SHELXTL'
_computing_structure_refinement 'SHELXL-97 (Sheldrick, 1997)'
_computing_structure_solution 'SHELXS-97 (Sheldrick, 1990)'
_diffrn_ambient_temperature 120(2)
_diffrn_detector_area_resol_mean 8
_diffrn_measured_fraction_theta_full 0.966
_diffrn_measured_fraction_theta_max 0.966
_diffrn_measurement_device_type 'Bruker APEX-2 CCD area detector'
_diffrn_measurement_method '/w scans'
_diffrn_radiation_monochromator graphite
_diffrn_radiation_source 'fine-focus sealed tube'
_diffrn_radiation_type MoK\a
_diffrn_radiation_wavelength 0.71073
_diffrn_reflns_av_R_equivalents 0.0500
_diffrn_reflns_av_sigmaI/netI 0.0425
_diffrn_reflns_limit_h_max 19
_diffrn_reflns_limit_h_min -18
_diffrn_reflns_limit_k_max 11
_diffrn_reflns_limit_k_min -12
_diffrn_reflns_limit_l_max 45
_diffrn_reflns_limit_l_min -46
_diffrn_reflns_number 31893
_diffrn_reflns_theta_full 28.00
_diffrn_reflns_theta_max 28.00
_diffrn_reflns_theta_min 1.16
_diffrn_standards_decay_% 0
_exptl_absorpt_coefficient_mu 1.054
_exptl_absorpt_correction_T_max 1.0000
_exptl_absorpt_correction_T_min 0.739999
_exptl_absorpt_correction_type multi-scan
_exptl_absorpt_process_details 'SADABS v.2.03 (Bruker, 2001), R(int)=0.0733 before correction'
_exptl_crystal_colour Colourless
_exptl_crystal_density_diffrn 1.481
_exptl_crystal_density_meas ?
_exptl_crystal_density_method 'not measured'
_exptl_crystal_description Block
_exptl_crystal_F_000 2264
_exptl_crystal_size_max 0.30
_exptl_crystal_size_mid 0.24
_exptl_crystal_size_min 0.18
_refine_diff_density_max 0.920
_refine_diff_density_min -0.667
_refine_diff_density_rms 0.087
_refine_ls_extinction_method none
_refine_ls_goodness_of_fit_ref 1.094
_refine_ls_hydrogen_treatment mixed
_refine_ls_matrix_type full
_refine_ls_number_parameters 341
_refine_ls_number_reflns 5712
_refine_ls_number_restraints 0
_refine_ls_restrained_S_all 1.094
_refine_ls_R_factor_all 0.0748
_refine_ls_R_factor_gt 0.0558
_refine_ls_shift/su_max 0.000
_refine_ls_shift/su_mean 0.000
_refine_ls_structure_factor_coef Fsqd
_refine_ls_weighting_details 'calc w=1/[\s^2^(Fo^2^)+(0.0555P)^2^+13.8113P] where P=(Fo^2^+2Fc^2^)/3'
_refine_ls_weighting_scheme calc
_refine_ls_wR_factor_gt 0.1247
_refine_ls_wR_factor_ref 0.1310
_reflns_number_gt 4517
_reflns_number_total 5712
_reflns_threshold_expression I>2\s(I)
_cod_data_source_file c3ce40904j.txt
_cod_data_source_block 11ag065_0m
_cod_depositor_comments
;
The following automatic conversions were performed:

'_symmetry_cell_setting' value 'Monoclinic' changed to 'monoclinic'
according to /home/saulius/struct/CIF-dictionaries/cif_core.dic
dictionary named 'cif_core.dic' version 2.4.2 from 2011-04-26.

Automatic conversion script
Id: cif_fix_values 1891 2012-01-12 08:04:46Z andrius 

The following automatic conversions were performed:

'_exptl_crystal_density_meas' value 'not measured' was changed to '?'
- the value is perceived as not measured.

Automatic conversion script
Id: cif_fix_values 3008 2015-01-20 13:52:24Z robertas 
;
_cod_original_sg_symbol_H-M C2/c
_cod_database_code 7210904

loop_
_symmetry_equiv_pos_as_xyz
'x, y, z'
'-x, y, -z+1/2'
'x+1/2, y+1/2, z'
'-x+1/2, y+1/2, -z+1/2'
'-x, -y, -z'
'x, -y, z-1/2'
'-x+1/2, -y+1/2, -z'
'x+1/2, -y+1/2, z-1/2'

loop_
_atom_site_label
_atom_site_type_symbol
_atom_site_fract_x
_atom_site_fract_y
_atom_site_fract_z
_atom_site_U_iso_or_equiv
_atom_site_adp_type
_atom_site_occupancy
_atom_site_symmetry_multiplicity
_atom_site_calc_flag
_atom_site_refinement_flags
_atom_site_disorder_assembly
_atom_site_disorder_group
Zn1 Zn 0.18892(2) 0.33512(4) 0.137605(10) 0.02348(12) Uani 1 1 d . . .
O1 O 0.08222(15) 0.3503(3) 0.09716(6) 0.0294(5) Uani 1 1 d . . .
N1 N 0.27770(17) 0.4883(3) 0.12866(7) 0.0236(5) Uani 1 1 d . . .
C1 C 0.3114(2) 0.5953(3) 0.15156(9) 0.0257(7) Uani 1 1 d . . .
H1A H 0.3050 0.6027 0.1769 0.031 Uiso 1 1 calc R . .
O2 O 0.17446(15) 0.2823(2) 0.05806(6) 0.0290(5) Uani 1 1 d . . .
N2 N 0.30233(18) 0.5186(3) 0.09507(8) 0.0241(6) Uani 1 1 d . . .
H222 H 0.281(2) 0.471(4) 0.0764(10) 0.028(10) Uiso 1 1 d . . .
C2 C 0.3572(2) 0.6945(3) 0.13277(9) 0.0230(6) Uani 1 1 d . . .
O3 O -0.28493(16) 0.5034(3) -0.01433(6) 0.0350(6) Uani 1 1 d . . .
C3 C 0.3503(2) 0.6394(3) 0.09668(9) 0.0256(7) Uani 1 1 d . . .
H3A H 0.3749 0.6797 0.0769 0.031 Uiso 1 1 calc R . .
N3 N 0.24963(19) 1.1448(3) 0.15012(7) 0.0261(6) Uani 1 1 d . . .
O4 O -0.20974(18) 0.5739(3) 0.04194(7) 0.0385(7) Uani 1 1 d . . .
H44 H -0.250(3) 0.625(5) 0.0428(13) 0.054(14) Uiso 1 1 d . . .
N4 N 0.2374(2) 1.0713(3) 0.18131(8) 0.0306(6) Uani 1 1 d . . .
H444 H 0.205(3) 1.111(4) 0.1964(12) 0.042(11) Uiso 1 1 d . . .
C4 C 0.3101(2) 1.0692(3) 0.13478(9) 0.0270(7) Uani 1 1 d . . .
H4A H 0.3320 1.0951 0.1129 0.032 Uiso 1 1 calc R . .
O5 O 0.14642(17) 0.4202(3) 0.18138(6) 0.0351(6) Uani 1 1 d . . .
C5 C 0.3364(2) 0.9461(3) 0.15587(9) 0.0247(7) Uani 1 1 d . . .
C6 C 0.2884(2) 0.9532(4) 0.18531(10) 0.0309(7) Uani 1 1 d . . .
H6A H 0.2910 0.8867 0.2048 0.037 Uiso 1 1 calc R . .
O6 O 0.1274(3) 0.2277(3) 0.21541(11) 0.0743(12) Uani 1 1 d . . .
C7 C 0.4026(2) 0.8323(3) 0.14825(10) 0.0293(7) Uani 1 1 d . . .
H7A H 0.4441 0.8114 0.1717 0.035 Uiso 1 1 calc R . .
H7B H 0.4388 0.8692 0.1302 0.035 Uiso 1 1 calc R . .
C8 C 0.0175(2) 0.3280(3) 0.03237(8) 0.0218(6) Uani 1 1 d . . .
C9 C 0.0206(2) 0.2621(3) -0.00216(8) 0.0225(6) Uani 1 1 d . . .
H9A H 0.0741 0.2164 -0.0057 0.027 Uiso 1 1 calc R . .
C10 C -0.0545(2) 0.2623(3) -0.03175(8) 0.0210(6) Uani 1 1 d . . .
C11 C -0.1319(2) 0.3360(3) -0.02590(9) 0.0240(6) Uani 1 1 d . . .
H11A H -0.1832 0.3362 -0.0449 0.029 Uiso 1 1 calc R . .
C12 C -0.1351(2) 0.4099(3) 0.00769(8) 0.0223(6) Uani 1 1 d . . .
C13 C -0.0609(2) 0.4041(3) 0.03716(8) 0.0220(6) Uani 1 1 d . . .
H13A H -0.0633 0.4505 0.0600 0.026 Uiso 1 1 calc R . .
C14 C 0.0984(2) 0.3186(3) 0.06428(9) 0.0230(6) Uani 1 1 d . . .
C15 C -0.2176(2) 0.4979(3) 0.01005(8) 0.0248(6) Uani 1 1 d . . .
C16 C -0.0497(2) 0.1801(3) -0.06831(9) 0.0248(6) Uani 1 1 d . . .
C17 C 0.0278(3) 0.2382(4) -0.08730(11) 0.0412(9) Uani 1 1 d . . .
H17A H 0.0298 0.1856 -0.1102 0.062 Uiso 1 1 calc R . .
H17B H 0.0849 0.2278 -0.0703 0.062 Uiso 1 1 calc R . .
H17C H 0.0170 0.3377 -0.0933 0.062 Uiso 1 1 calc R . .
C18 C -0.1379(3) 0.1883(4) -0.09659(10) 0.0429(10) Uani 1 1 d . . .
H18A H -0.1315 0.1353 -0.1190 0.064 Uiso 1 1 calc R . .
H18B H -0.1514 0.2865 -0.1032 0.064 Uiso 1 1 calc R . .
H18C H -0.1867 0.1483 -0.0855 0.064 Uiso 1 1 calc R . .
C19 C -0.0311(3) 0.0223(4) -0.05813(11) 0.0390(9) Uani 1 1 d . . .
H19A H -0.0795 -0.0147 -0.0462 0.058 Uiso 1 1 calc R . .
H19B H 0.0260 0.0139 -0.0410 0.058 Uiso 1 1 calc R . .
H19C H -0.0282 -0.0313 -0.0808 0.058 Uiso 1 1 calc R . .
C20 C 0.1147(2) 0.3557(4) 0.20726(10) 0.0312(7) Uani 1 1 d . . .
C21 C 0.0558(2) 0.4396(4) 0.22942(9) 0.0267(7) Uani 1 1 d . . .
C22 C 0.0000 0.3654(5) 0.2500 0.0239(9) Uani 1 2 d S . .
H22 H 0.0000 0.2659 0.2500 0.036 Uiso 1 2 calc SR . .
C23 C 0.0540(3) 0.5875(4) 0.22909(10) 0.0337(8) Uani 1 1 d . . .
H23A H 0.0899 0.6370 0.2145 0.040 Uiso 1 1 calc R . .
C24 C 0.0000 0.6633(5) 0.2500 0.0380(12) Uani 1 2 d S . .
C25 C 0.0000 0.8288(6) 0.2500 0.0607(18) Uani 1 2 d S . .
C26 C -0.0057(7) 0.8812(11) 0.2056(3) 0.061(2) Uiso 0.50 1 d P A 1
H26A H 0.0519 0.8635 0.1977 0.092 Uiso 0.50 1 calc PR A 1
H26B H -0.0191 0.9818 0.2037 0.092 Uiso 0.50 1 calc PR A 1
H26C H -0.0530 0.8289 0.1896 0.092 Uiso 0.50 1 calc PR A 1
C27 C -0.1055(7) 0.8828(12) 0.2424(3) 0.064(3) Uiso 0.50 1 d P A 4
H27A H -0.1313 0.8695 0.2650 0.096 Uiso 0.50 1 calc PR A 4
H27B H -0.1398 0.8285 0.2220 0.096 Uiso 0.50 1 calc PR A 4
H27C H -0.1077 0.9825 0.2358 0.096 Uiso 0.50 1 calc PR A 4
C28 C -0.0588(17) 0.902(3) 0.2697(7) 0.079(6) Uiso 0.25 1 d P A 2
H28A H -0.1073 0.8401 0.2739 0.119 Uiso 0.25 1 calc PR A 2
H28B H -0.0839 0.9837 0.2550 0.119 Uiso 0.25 1 calc PR A 2
H28C H -0.0255 0.9345 0.2936 0.119 Uiso 0.25 1 calc PR A 2
C29 C -0.0651(19) 0.887(3) 0.2238(8) 0.086(7) Uiso 0.25 1 d P A 3
H29A H -0.1197 0.9003 0.2344 0.129 Uiso 0.25 1 calc PR A 3
H29B H -0.0779 0.8243 0.2023 0.129 Uiso 0.25 1 calc PR A 3
H29C H -0.0445 0.9777 0.2160 0.129 Uiso 0.25 1 calc PR A 3

loop_
_atom_site_aniso_label
_atom_site_aniso_U_11
_atom_site_aniso_U_22
_atom_site_aniso_U_33
_atom_site_aniso_U_23
_atom_site_aniso_U_13
_atom_site_aniso_U_12
Zn1 0.0260(2) 0.02139(19) 0.02313(19) 0.00161(14) 0.00444(13) 0.00017(15)
O1 0.0279(12) 0.0372(13) 0.0227(11) -0.0034(9) 0.0034(9) 0.0020(10)
N1 0.0255(13) 0.0214(13) 0.0245(13) 0.0012(10) 0.0064(10) 0.0013(10)
C1 0.0294(17) 0.0285(17) 0.0186(14) -0.0013(12) 0.0025(12) 0.0022(13)
O2 0.0229(11) 0.0304(12) 0.0333(12) -0.0065(10) 0.0039(9) 0.0036(9)
N2 0.0273(14) 0.0233(14) 0.0224(13) -0.0026(11) 0.0059(11) -0.0003(11)
C2 0.0221(15) 0.0188(15) 0.0279(16) 0.0005(11) 0.0040(12) 0.0023(11)
O3 0.0281(12) 0.0479(15) 0.0281(12) -0.0066(11) 0.0029(10) 0.0097(11)
C3 0.0278(16) 0.0200(16) 0.0313(17) 0.0029(12) 0.0116(13) 0.0027(12)
N3 0.0323(14) 0.0224(14) 0.0246(13) 0.0026(10) 0.0076(11) 0.0001(11)
O4 0.0310(14) 0.0474(16) 0.0350(14) -0.0166(11) 0.0000(11) 0.0172(12)
N4 0.0395(17) 0.0263(15) 0.0288(15) 0.0031(12) 0.0141(13) 0.0077(12)
C4 0.0311(17) 0.0252(16) 0.0263(16) -0.0015(13) 0.0096(13) -0.0024(13)
O5 0.0449(15) 0.0356(14) 0.0288(12) -0.0031(10) 0.0179(11) -0.0048(11)
C5 0.0248(16) 0.0214(15) 0.0270(16) -0.0040(12) 0.0025(12) -0.0026(12)
C6 0.0371(19) 0.0260(17) 0.0312(17) 0.0059(13) 0.0106(14) 0.0067(14)
O6 0.104(3) 0.0368(17) 0.105(3) 0.0184(17) 0.082(2) 0.0245(18)
C7 0.0252(16) 0.0250(16) 0.0387(18) -0.0056(14) 0.0082(13) -0.0011(13)
C8 0.0251(15) 0.0167(14) 0.0237(14) 0.0008(12) 0.0041(12) -0.0016(12)
C9 0.0201(15) 0.0230(15) 0.0257(15) 0.0005(12) 0.0074(12) 0.0014(12)
C10 0.0235(15) 0.0173(14) 0.0226(14) -0.0001(11) 0.0050(12) 0.0003(11)
C11 0.0231(15) 0.0225(15) 0.0263(15) 0.0012(12) 0.0036(12) 0.0006(12)
C12 0.0226(15) 0.0219(15) 0.0239(15) 0.0010(12) 0.0080(12) 0.0011(12)
C13 0.0260(16) 0.0202(15) 0.0208(14) 0.0000(11) 0.0069(12) -0.0005(12)
C14 0.0253(16) 0.0167(14) 0.0266(15) 0.0003(11) 0.0039(12) -0.0027(12)
C15 0.0253(16) 0.0277(16) 0.0222(15) -0.0013(12) 0.0066(12) 0.0019(13)
C16 0.0262(15) 0.0228(16) 0.0252(15) -0.0031(12) 0.0042(12) 0.0029(12)
C17 0.049(2) 0.042(2) 0.036(2) -0.0084(16) 0.0178(17) -0.0087(18)
C18 0.038(2) 0.053(2) 0.0339(19) -0.0133(17) -0.0027(16) 0.0119(17)
C19 0.046(2) 0.0268(18) 0.043(2) -0.0056(15) 0.0060(17) 0.0029(16)
C20 0.0304(17) 0.0323(19) 0.0335(18) -0.0039(14) 0.0127(14) -0.0041(14)
C21 0.0302(17) 0.0291(17) 0.0211(15) -0.0023(12) 0.0055(13) -0.0028(13)
C22 0.029(2) 0.018(2) 0.025(2) 0.000 0.0072(18) 0.000
C23 0.044(2) 0.0271(18) 0.0320(18) 0.0038(14) 0.0114(15) -0.0054(15)
C24 0.048(3) 0.023(2) 0.045(3) 0.000 0.015(2) 0.000
C25 0.080(5) 0.025(3) 0.081(5) 0.000 0.027(4) 0.000

loop_
_atom_type_symbol
_atom_type_description
_atom_type_scat_dispersion_real
_atom_type_scat_dispersion_imag
_atom_type_scat_source
C C 0.0033 0.0016 'International Tables Vol C Tables 4.2.6.8 and 6.1.1.4'
H H 0.0000 0.0000 'International Tables Vol C Tables 4.2.6.8 and 6.1.1.4'
N N 0.0061 0.0033 'International Tables Vol C Tables 4.2.6.8 and 6.1.1.4'
O O 0.0106 0.0060 'International Tables Vol C Tables 4.2.6.8 and 6.1.1.4'
Zn Zn 0.2839 1.4301 'International Tables Vol C Tables 4.2.6.8 and 6.1.1.4'

loop_
_geom_angle_atom_site_label_1
_geom_angle_atom_site_label_2
_geom_angle_atom_site_label_3
_geom_angle
_geom_angle_site_symmetry_1
_geom_angle_site_symmetry_3
O5 Zn1 O1 103.34(10) . .
O5 Zn1 N1 98.59(10) . .
O1 Zn1 N1 107.51(10) . .
O5 Zn1 N3 112.07(11) . 1_545
O1 Zn1 N3 120.25(10) . 1_545
N1 Zn1 N3 112.58(11) . 1_545
C14 O1 Zn1 114.1(2) . .
C1 N1 N2 105.1(3) . .
C1 N1 Zn1 128.5(2) . .
N2 N1 Zn1 125.4(2) . .
N1 C1 C2 111.4(3) . .
N1 C1 H1A 124.3 . .
C2 C1 H1A 124.3 . .
C3 N2 N1 111.5(3) . .
C3 N2 H222 129(3) . .
N1 N2 H222 119(3) . .
C3 C2 C1 103.9(3) . .
C3 C2 C7 128.1(3) . .
C1 C2 C7 127.9(3) . .
N2 C3 C2 108.1(3) . .
N2 C3 H3A 126.0 . .
C2 C3 H3A 126.0 . .
C4 N3 N4 105.5(3) . .
C4 N3 Zn1 133.3(2) . 1_565
N4 N3 Zn1 121.0(2) . 1_565
C15 O4 H44 114(3) . .
C6 N4 N3 110.8(3) . .
C6 N4 H444 131(3) . .
N3 N4 H444 118(3) . .
N3 C4 C5 111.1(3) . .
N3 C4 H4A 124.4 . .
C5 C4 H4A 124.4 . .
C20 O5 Zn1 127.3(2) . .
C6 C5 C4 104.0(3) . .
C6 C5 C7 128.0(3) . .
C4 C5 C7 128.0(3) . .
N4 C6 C5 108.6(3) . .
N4 C6 H6A 125.7 . .
C5 C6 H6A 125.7 . .
C5 C7 C2 113.8(3) . .
C5 C7 H7A 108.8 . .
C2 C7 H7A 108.8 . .
C5 C7 H7B 108.8 . .
C2 C7 H7B 108.8 . .
H7A C7 H7B 107.7 . .
C9 C8 C13 119.3(3) . .
C9 C8 C14 120.2(3) . .
C13 C8 C14 120.5(3) . .
C8 C9 C10 121.9(3) . .
C8 C9 H9A 119.0 . .
C10 C9 H9A 119.0 . .
C11 C10 C9 117.4(3) . .
C11 C10 C16 122.7(3) . .
C9 C10 C16 119.9(3) . .
C10 C11 C12 121.9(3) . .
C10 C11 H11A 119.1 . .
C12 C11 H11A 119.1 . .
C13 C12 C11 119.7(3) . .
C13 C12 C15 122.1(3) . .
C11 C12 C15 118.2(3) . .
C12 C13 C8 119.7(3) . .
C12 C13 H13A 120.2 . .
C8 C13 H13A 120.2 . .
O2 C14 O1 123.6(3) . .
O2 C14 C8 120.9(3) . .
O1 C14 C8 115.6(3) . .
O3 C15 O4 122.3(3) . .
O3 C15 C12 124.7(3) . .
O4 C15 C12 113.0(3) . .
C18 C16 C10 112.6(3) . .
C18 C16 C19 107.9(3) . .
C10 C16 C19 108.2(3) . .
C18 C16 C17 108.4(3) . .
C10 C16 C17 110.5(3) . .
C19 C16 C17 109.2(3) . .
C16 C17 H17A 109.5 . .
C16 C17 H17B 109.5 . .
H17A C17 H17B 109.5 . .
C16 C17 H17C 109.5 . .
H17A C17 H17C 109.5 . .
H17B C17 H17C 109.5 . .
C16 C18 H18A 109.5 . .
C16 C18 H18B 109.5 . .
H18A C18 H18B 109.5 . .
C16 C18 H18C 109.5 . .
H18A C18 H18C 109.5 . .
H18B C18 H18C 109.5 . .
C16 C19 H19A 109.5 . .
C16 C19 H19B 109.5 . .
H19A C19 H19B 109.5 . .
C16 C19 H19C 109.5 . .
H19A C19 H19C 109.5 . .
H19B C19 H19C 109.5 . .
O6 C20 O5 124.9(3) . .
O6 C20 C21 117.4(3) . .
O5 C20 C21 117.6(3) . .
C23 C21 C22 119.5(3) . .
C23 C21 C20 122.0(3) . .
C22 C21 C20 118.4(3) . .
C21 C22 C21 119.9(4) 2 .
C21 C22 H22 120.0 2 .
C21 C22 H22 120.0 . .
C21 C23 C24 121.3(3) . .
C21 C23 H23A 119.4 . .
C24 C23 H23A 119.4 . .
C23 C24 C23 118.4(5) 2 .
C23 C24 C25 120.8(2) 2 .
C23 C24 C25 120.8(2) . .
C29 C25 C29 132(2) 2 .
C29 C25 C28 83.5(15) 2 .
C29 C25 C28 73.3(15) . .
C29 C25 C28 73.3(15) 2 2
C29 C25 C28 83.5(15) . 2
C28 C25 C28 121(2) . 2
C29 C25 C24 113.9(12) 2 .
C29 C25 C24 113.9(12) . .
C28 C25 C24 119.6(11) . .
C28 C25 C24 119.6(11) 2 .
C29 C25 C27 36.6(12) 2 2
C29 C25 C27 123.4(13) . 2
C28 C25 C27 115.6(11) . 2
C28 C25 C27 42.3(10) 2 2
C24 C25 C27 108.1(4) . 2
C29 C25 C27 123.4(12) 2 .
C29 C25 C27 36.6(12) . .
C28 C25 C27 42.3(10) . .
C28 C25 C27 115.6(11) 2 .
C24 C25 C27 108.1(4) . .
C27 C25 C27 143.8(9) 2 .
C29 C25 C26 45.3(12) 2 2
C29 C25 C26 117.6(13) . 2
C28 C25 C26 45.6(10) . 2
C28 C25 C26 114.0(11) 2 2
C24 C25 C26 107.3(4) . 2
C27 C25 C26 81.9(5) 2 2
C27 C25 C26 87.5(5) . 2
C29 C25 C26 117.6(13) 2 .
C29 C25 C26 45.3(12) . .
C28 C25 C26 114.0(11) . .
C28 C25 C26 45.6(10) 2 .
C24 C25 C26 107.3(4) . .
C27 C25 C26 87.5(5) 2 .
C27 C25 C26 81.9(5) . .
C26 C25 C26 145.5(8) 2 .
C25 C26 H26A 109.5 . .
C25 C26 H26B 109.5 . .
H26A C26 H26B 109.5 . .
C25 C26 H26C 109.5 . .
H26A C26 H26C 109.5 . .
H26B C26 H26C 109.5 . .
C25 C27 H27A 109.5 . .
C25 C27 H27B 109.5 . .
H27A C27 H27B 109.5 . .
C25 C27 H27C 109.5 . .
H27A C27 H27C 109.5 . .
H27B C27 H27C 109.5 . .
C25 C28 H28A 109.5 . .
C25 C28 H28B 109.5 . .
H28A C28 H28B 109.5 . .
C25 C28 H28C 109.5 . .
H28A C28 H28C 109.5 . .
H28B C28 H28C 109.5 . .
C25 C29 H29A 109.5 . .
C25 C29 H29B 109.5 . .
H29A C29 H29B 109.5 . .
C25 C29 H29C 109.5 . .
H29A C29 H29C 109.5 . .
H29B C29 H29C 109.5 . .

loop_
_geom_bond_atom_site_label_1
_geom_bond_atom_site_label_2
_geom_bond_distance
_geom_bond_site_symmetry_2
Zn1 O5 1.955(2) .
Zn1 O1 1.958(2) .
Zn1 N1 2.008(3) .
Zn1 N3 2.008(3) 1_545
O1 C14 1.275(4) .
N1 C1 1.334(4) .
N1 N2 1.345(4) .
C1 C2 1.389(4) .
C1 H1A 0.9300 .
O2 C14 1.235(4) .
N2 C3 1.331(4) .
N2 H222 0.82(4) .
C2 C3 1.377(4) .
C2 C7 1.512(4) .
O3 C15 1.210(4) .
C3 H3A 0.9300 .
N3 C4 1.333(4) .
N3 N4 1.348(4) .
N3 Zn1 2.008(3) 1_565
O4 C15 1.332(4) .
O4 H44 0.77(5) .
N4 C6 1.331(4) .
N4 H444 0.87(4) .
C4 C5 1.393(4) .
C4 H4A 0.9300 .
O5 C20 1.262(4) .
C5 C6 1.371(5) .
C5 C7 1.505(4) .
C6 H6A 0.9300 .
O6 C20 1.237(4) .
C7 H7A 0.9700 .
C7 H7B 0.9700 .
C8 C9 1.388(4) .
C8 C13 1.399(4) .
C8 C14 1.511(4) .
C9 C10 1.398(4) .
C9 H9A 0.9300 .
C10 C11 1.387(4) .
C10 C16 1.529(4) .
C11 C12 1.393(4) .
C11 H11A 0.9300 .
C12 C13 1.389(4) .
C12 C15 1.490(4) .
C13 H13A 0.9300 .
C16 C18 1.513(4) .
C16 C19 1.531(5) .
C16 C17 1.532(5) .
C17 H17A 0.9600 .
C17 H17B 0.9600 .
C17 H17C 0.9600 .
C18 H18A 0.9600 .
C18 H18B 0.9600 .
C18 H18C 0.9600 .
C19 H19A 0.9600 .
C19 H19B 0.9600 .
C19 H19C 0.9600 .
C20 C21 1.499(5) .
C21 C23 1.381(5) .
C21 C22 1.385(4) .
C22 C21 1.385(4) 2
C22 H22 0.9300 .
C23 C24 1.382(4) .
C23 H23A 0.9300 .
C24 C23 1.382(4) 2
C24 C25 1.546(7) .
C25 C29 1.34(3) 2
C25 C29 1.34(3) .
C25 C28 1.39(2) .
C25 C28 1.39(2) 2
C25 C27 1.624(11) 2
C25 C27 1.624(11) .
C25 C26 1.650(10) 2
C25 C26 1.650(10) .
C26 H26A 0.9600 .
C26 H26B 0.9600 .
C26 H26C 0.9600 .
C27 H27A 0.9600 .
C27 H27B 0.9600 .
C27 H27C 0.9600 .
C28 H28A 0.9600 .
C28 H28B 0.9600 .
C28 H28C 0.9600 .
C29 H29A 0.9600 .
C29 H29B 0.9600 .
C29 H29C 0.9600 .
